data_4081904
loop_
_publ_author_name
'Nguyen, Duc Hanh'
'Greger, Ingo'
'P\'erez-Torrente, Jes\'us J.'
'Jim\'enez, M. Victoria'
'Modrego, F. Javier'
'Lahoz, Fernando J.'
'Oro, Luis A.'

_publ_section_title
;
 ONO Dianionic Pincer-Type Ligand Precursors for the Synthesis of
 \s,\p-Cyclooctenyl Iridium(III) Complexes: Formation Mechanism and
 Coordination Chemistry
;
_journal_issue 23
_journal_name_full Organometallics
_journal_page_first 6903
_journal_paper_doi 10.1021/om400767d
_journal_volume 32
_journal_year 2013
_chemical_formula_moiety 'C20 H21 Ir N2 O4'
_chemical_formula_sum 'C20 H21 Ir N2 O4'
_chemical_formula_weight 545.59
_chemical_name_systematic
; 
 ? 
;
_space_group_IT_number 14
_symmetry_cell_setting monoclinic
_symmetry_space_group_name_Hall '-P 2yn'
_symmetry_space_group_name_H-M 'P 1 21/n 1'
_atom_sites_solution_hydrogens geom
_atom_sites_solution_primary direct
_atom_sites_solution_secondary difmap
_audit_creation_method SHELXL-97
_cell_angle_alpha 90.00
_cell_angle_beta 111.1380(10)
_cell_angle_gamma 90.00
_cell_formula_units_Z 4
_cell_length_a 9.6334(6)
_cell_length_b 15.3382(9)
_cell_length_c 13.2311(8)
_cell_measurement_reflns_used 9435
_cell_measurement_temperature 100(2)
_cell_measurement_theta_max 28.85
_cell_measurement_theta_min 2.63
_cell_volume 1823.47(19)
_diffrn_ambient_temperature 100(2)
_diffrn_detector_area_resol_mean 8.26
_diffrn_measured_fraction_theta_full 0.997
_diffrn_measured_fraction_theta_max 0.935
_diffrn_measurement_device_type 'Bruker SMART APEX CCD system'
_diffrn_measurement_method '\w rotations with narrow frames'
_diffrn_radiation_monochromator graphite
_diffrn_radiation_source 'fine-focus sealed tube'
_diffrn_radiation_type MoK\a
_diffrn_radiation_wavelength 0.71073
_diffrn_reflns_av_R_equivalents 0.0409
_diffrn_reflns_av_sigmaI/netI 0.0314
_diffrn_reflns_limit_h_max 12
_diffrn_reflns_limit_h_min -12
_diffrn_reflns_limit_k_max 20
_diffrn_reflns_limit_k_min -20
_diffrn_reflns_limit_l_max 17
_diffrn_reflns_limit_l_min -17
_diffrn_reflns_number 22260
_diffrn_reflns_theta_full 27.50
_diffrn_reflns_theta_max 28.86
_diffrn_reflns_theta_min 2.12
_diffrn_standards_decay_% 0
_exptl_absorpt_coefficient_mu 7.351
_exptl_absorpt_correction_T_max 0.8491
_exptl_absorpt_correction_T_min 0.2934
_exptl_absorpt_correction_type multi-scan
_exptl_absorpt_process_details
;
 SADABS: Area-Detector Absorption Correction. (1996)  Bruker-AXS 
 within SAINT+ package, v. 6.45.  
;
_exptl_crystal_colour yellow
_exptl_crystal_density_diffrn 1.987
_exptl_crystal_density_method 'not measured'
_exptl_crystal_description lamina
_exptl_crystal_F_000 1056
_exptl_crystal_size_max 0.221
_exptl_crystal_size_mid 0.203
_exptl_crystal_size_min 0.023
_refine_diff_density_max 1.972
_refine_diff_density_min -1.383
_refine_diff_density_rms 0.159
_refine_ls_extinction_method none
_refine_ls_goodness_of_fit_ref 1.066
_refine_ls_hydrogen_treatment mixed
_refine_ls_matrix_type full
_refine_ls_number_parameters 327
_refine_ls_number_reflns 4476
_refine_ls_number_restraints 0
_refine_ls_restrained_S_all 1.066
_refine_ls_R_factor_all 0.0314
_refine_ls_R_factor_gt 0.0276
_refine_ls_shift/su_max 0.001
_refine_ls_shift/su_mean 0.000
_refine_ls_structure_factor_coef Fsqd
_refine_ls_weighting_details 'calc w=1/[\s^2^(Fo^2^)+(0.0278P)^2^+4.9906P] where P=(Fo^2^+2Fc^2^)/3'
_refine_ls_weighting_scheme calc
_refine_ls_wR_factor_gt 0.0621
_refine_ls_wR_factor_ref 0.0637
_reflns_number_gt 4135
_reflns_number_total 4476
_reflns_threshold_expression >2sigma(I)
_cod_data_source_file om400767d_si_002.cif
_cod_data_source_block compnd_1_py
_cod_original_sg_symbol_H-M P21/n
_cod_database_code 4081904

loop_
_symmetry_equiv_pos_as_xyz
'x, y, z'
'-x+1/2, y+1/2, -z+1/2'
'-x, -y, -z'
'x-1/2, -y-1/2, z-1/2'

loop_
_atom_site_label
_atom_site_type_symbol
_atom_site_fract_x
_atom_site_fract_y
_atom_site_fract_z
_atom_site_U_iso_or_equiv
_atom_site_adp_type
_atom_site_occupancy
_atom_site_symmetry_multiplicity
_atom_site_calc_flag
_atom_site_refinement_flags
_atom_site_disorder_assembly
_atom_site_disorder_group
Ir1 Ir 0.345380(15) 0.012718(9) 0.216532(11) 0.01252(6) Uani 1 1 d . A .
O1 O 0.1982(3) -0.01454(17) 0.0610(2) 0.0182(6) Uani 1 1 d . . .
O2 O 0.1396(3) -0.11872(19) -0.0654(2) 0.0241(6) Uani 1 1 d . . .
O3 O 0.6788(3) -0.11077(18) 0.4562(2) 0.0191(6) Uani 1 1 d . . .
O4 O 0.5119(3) -0.01037(17) 0.3656(2) 0.0168(6) Uani 1 1 d . . .
N1 N 0.4022(3) -0.1086(2) 0.1974(2) 0.0134(6) Uani 1 1 d . . .
N2 N 0.1774(4) -0.0339(2) 0.2817(3) 0.0162(6) Uani 1 1 d . . .
C1 C 0.2118(4) -0.0919(3) 0.0248(3) 0.0173(8) Uani 1 1 d . . .
C2 C 0.3295(4) -0.1491(3) 0.1045(3) 0.0156(7) Uani 1 1 d . . .
C3 C 0.3657(4) -0.2341(3) 0.0895(3) 0.0171(8) Uani 1 1 d . . .
H3 H 0.313(5) -0.264(3) 0.029(4) 0.019(12) Uiso 1 1 d . . .
C4 C 0.4795(5) -0.2749(3) 0.1720(3) 0.0190(8) Uani 1 1 d . . .
H4 H 0.501(5) -0.331(3) 0.163(4) 0.023 Uiso 1 1 d . . .
C5 C 0.5540(4) -0.2306(3) 0.2686(3) 0.0167(7) Uani 1 1 d . . .
H5 H 0.627(5) -0.258(3) 0.328(4) 0.016(11) Uiso 1 1 d . . .
C6 C 0.5125(4) -0.1457(3) 0.2789(3) 0.0151(7) Uani 1 1 d . . .
C7 C 0.5754(4) -0.0867(3) 0.3756(3) 0.0150(7) Uani 1 1 d . . .
C11 C 0.4973(5) 0.0645(3) 0.1543(4) 0.0219(8) Uani 1 1 d . . .
H11 H 0.543(8) 0.019(4) 0.131(6) 0.07(2) Uiso 1 1 d . . .
C15 C 0.3454(5) 0.1418(3) 0.2848(4) 0.0218(8) Uani 1 1 d . . .
H15 H 0.304(5) 0.132(3) 0.332(4) 0.023(13) Uiso 1 1 d . . .
C16 C 0.2424(5) 0.1411(3) 0.1811(4) 0.0236(9) Uani 1 1 d . A .
H16 H 0.142(6) 0.128(3) 0.177(4) 0.026(13) Uiso 1 1 d . . .
C12A C 0.6274(9) 0.1105(6) 0.2292(7) 0.0223(18) Uani 0.598(12) 1 d P A 1
H12A H 0.6958 0.1240 0.1907 0.02(2) Uiso 0.598(12) 1 calc PR A 1
H12B H 0.6804 0.0707 0.2898 0.04(3) Uiso 0.598(12) 1 calc PR A 1
C13A C 0.5927(9) 0.1949(5) 0.2763(7) 0.029(2) Uani 0.598(12) 1 d P A 1
H13A H 0.6874 0.2202 0.3259 0.03(2) Uiso 0.598(12) 1 calc PR A 1
H13B H 0.5489 0.2369 0.2164 0.05(3) Uiso 0.598(12) 1 calc PR A 1
C14A C 0.4872(8) 0.1851(5) 0.3377(7) 0.0192(17) Uani 0.598(12) 1 d P A 1
H14A H 0.5409 0.1530 0.4055 0.05(3) Uiso 0.598(12) 1 calc PR A 1
H14B H 0.4663 0.2442 0.3587 0.05(3) Uiso 0.598(12) 1 calc PR A 1
C17A C 0.2854(10) 0.1812(5) 0.0820(6) 0.0221(18) Uani 0.598(12) 1 d P A 1
H17A H 0.1940 0.1848 0.0164 0.07(4) Uiso 0.598(12) 1 calc PR A 1
H17B H 0.3236 0.2412 0.1013 0.06(3) Uiso 0.598(12) 1 calc PR A 1
C18A C 0.4023(10) 0.1276(6) 0.0552(7) 0.0247(19) Uani 0.598(12) 1 d P A 1
H18A H 0.4711 0.1677 0.0379 0.05(3) Uiso 0.598(12) 1 calc PR A 1
H18B H 0.3518 0.0916 -0.0099 0.03(2) Uiso 0.598(12) 1 calc PR A 1
C12B C 0.4401(16) 0.1036(9) 0.0531(11) 0.023(3) Uiso 0.402(12) 1 d P A 2
H12C H 0.3724 0.0618 0.0018 0.04(4) Uiso 0.402(12) 1 calc PR A 2
H12D H 0.5234 0.1153 0.0279 0.04(4) Uiso 0.402(12) 1 calc PR A 2
C13B C 0.3553(13) 0.1890(8) 0.0483(9) 0.025(3) Uiso 0.402(12) 1 d P A 2
H13C H 0.4242 0.2319 0.0969 0.02(3) Uiso 0.402(12) 1 calc PR A 2
H13D H 0.3236 0.2123 -0.0264 0.08(6) Uiso 0.402(12) 1 calc PR A 2
C14B C 0.2192(15) 0.1806(8) 0.0799(10) 0.020(3) Uiso 0.402(12) 1 d P A 2
H14C H 0.1780 0.2396 0.0804 0.03(3) Uiso 0.402(12) 1 calc PR A 2
H14D H 0.1430 0.1465 0.0231 0.038 Uiso 0.402(12) 1 calc PR A 2
C18B C 0.6030(15) 0.1276(9) 0.2519(11) 0.017(3) Uiso 0.402(12) 1 d P A 2
H18C H 0.6736 0.0911 0.3092 0.04(5) Uiso 0.402(12) 1 calc PR A 2
H18D H 0.6618 0.1664 0.2228 0.03(3) Uiso 0.402(12) 1 calc PR A 2
C17B C 0.5126(16) 0.1831(9) 0.3014(12) 0.027(3) Uiso 0.402(12) 1 d P A 2
H17C H 0.4992 0.2418 0.2684 0.05(4) Uiso 0.402(12) 1 calc PR A 2
H17D H 0.5696 0.1897 0.3799 0.06(5) Uiso 0.402(12) 1 calc PR A 2
C19 C 0.0327(4) -0.0415(3) 0.2174(4) 0.0219(8) Uani 1 1 d . . .
H19 H 0.010(5) -0.031(3) 0.148(4) 0.018(12) Uiso 1 1 d . . .
C20 C -0.0763(5) -0.0650(3) 0.2566(4) 0.0283(10) Uani 1 1 d . . .
H20 H -0.165(5) -0.067(4) 0.212(4) 0.027(14) Uiso 1 1 d . . .
C21 C -0.0382(5) -0.0803(3) 0.3667(4) 0.0276(9) Uani 1 1 d . . .
H21 H -0.118(6) -0.092(3) 0.399(4) 0.034(14) Uiso 1 1 d . . .
C22 C 0.1097(5) -0.0737(3) 0.4329(4) 0.0247(9) Uani 1 1 d . . .
H22 H 0.136(6) -0.082(3) 0.503(4) 0.033(14) Uiso 1 1 d . . .
C23 C 0.2137(5) -0.0496(3) 0.3881(3) 0.0200(8) Uani 1 1 d . . .
H23 H 0.305(6) -0.042(3) 0.424(4) 0.023(12) Uiso 1 1 d . . .

loop_
_atom_site_aniso_label
_atom_site_aniso_U_11
_atom_site_aniso_U_22
_atom_site_aniso_U_33
_atom_site_aniso_U_23
_atom_site_aniso_U_13
_atom_site_aniso_U_12
Ir1 0.01155(8) 0.01316(8) 0.01039(8) -0.00046(5) 0.00099(6) 0.00096(5)
O1 0.0170(14) 0.0192(14) 0.0144(14) -0.0005(10) 0.0009(11) 0.0033(10)
O2 0.0231(15) 0.0254(16) 0.0151(14) -0.0059(11) -0.0035(12) 0.0034(12)
O3 0.0161(14) 0.0231(15) 0.0136(13) 0.0014(11) 0.0000(11) 0.0041(11)
O4 0.0142(14) 0.0188(14) 0.0128(13) -0.0013(10) -0.0005(11) 0.0006(10)
N1 0.0124(15) 0.0134(15) 0.0137(15) 0.0013(11) 0.0037(12) 0.0006(11)
N2 0.0154(16) 0.0171(16) 0.0158(16) -0.0012(12) 0.0053(13) -0.0001(12)
C1 0.0165(19) 0.0190(19) 0.0132(18) -0.0004(14) 0.0015(15) 0.0010(14)
C2 0.0105(17) 0.022(2) 0.0120(17) -0.0001(14) 0.0013(14) -0.0016(14)
C3 0.0170(19) 0.0187(19) 0.0140(18) -0.0023(14) 0.0036(15) -0.0037(14)
C4 0.022(2) 0.0135(19) 0.021(2) 0.0003(15) 0.0070(16) 0.0021(15)
C5 0.0159(19) 0.0184(19) 0.0152(18) 0.0033(14) 0.0049(15) 0.0033(14)
C6 0.0129(18) 0.0195(19) 0.0110(17) 0.0009(14) 0.0020(14) -0.0003(14)
C7 0.0109(17) 0.0216(19) 0.0120(17) 0.0016(14) 0.0033(14) 0.0001(14)
C11 0.020(2) 0.023(2) 0.029(2) -0.0027(17) 0.0159(18) -0.0022(16)
C15 0.029(2) 0.0129(19) 0.022(2) -0.0018(15) 0.0073(18) 0.0027(16)
C16 0.025(2) 0.0143(19) 0.025(2) -0.0008(16) 0.0008(18) 0.0039(16)
C12A 0.021(4) 0.024(4) 0.024(4) -0.005(3) 0.010(3) -0.004(3)
C13A 0.019(4) 0.029(4) 0.039(5) -0.005(3) 0.009(3) -0.004(3)
C14A 0.016(4) 0.017(4) 0.023(4) -0.005(3) 0.005(3) -0.003(2)
C17A 0.020(5) 0.020(4) 0.026(4) 0.007(3) 0.007(3) 0.005(3)
C18A 0.028(5) 0.026(5) 0.023(4) 0.009(3) 0.013(3) 0.005(4)
C19 0.0150(19) 0.026(2) 0.020(2) 0.0012(16) 0.0005(16) 0.0016(16)
C20 0.015(2) 0.034(3) 0.031(2) 0.0016(19) 0.0021(18) -0.0003(17)
C21 0.025(2) 0.029(2) 0.035(3) -0.0027(19) 0.018(2) -0.0040(18)
C22 0.030(2) 0.029(2) 0.018(2) -0.0006(17) 0.0106(18) -0.0020(18)
C23 0.018(2) 0.020(2) 0.0190(19) -0.0025(15) 0.0037(16) -0.0012(15)

loop_
_atom_type_symbol
_atom_type_description
_atom_type_scat_dispersion_real
_atom_type_scat_dispersion_imag
_atom_type_scat_source
C C 0.0033 0.0016 'International Tables Vol C Tables 4.2.6.8 and 6.1.1.4'
H H 0.0000 0.0000 'International Tables Vol C Tables 4.2.6.8 and 6.1.1.4'
N N 0.0061 0.0033 'International Tables Vol C Tables 4.2.6.8 and 6.1.1.4'
O O 0.0106 0.0060 'International Tables Vol C Tables 4.2.6.8 and 6.1.1.4'
Ir Ir -1.4442 7.9887 'International Tables Vol C Tables 4.2.6.8 and 6.1.1.4'

loop_
_geom_angle_atom_site_label_1
_geom_angle_atom_site_label_2
_geom_angle_atom_site_label_3
_geom_angle
N1 Ir1 O4 78.86(12)
N1 Ir1 O1 78.80(12)
O4 Ir1 O1 157.62(11)
N1 Ir1 C11 92.38(15)
O4 Ir1 C11 91.63(15)
O1 Ir1 C11 90.63(15)
N1 Ir1 C15 161.57(15)
O4 Ir1 C15 82.90(13)
O1 Ir1 C15 119.48(13)
C11 Ir1 C15 85.54(17)
N1 Ir1 C16 161.20(15)
O4 Ir1 C16 119.65(13)
O1 Ir1 C16 82.73(13)
C11 Ir1 C16 84.29(18)
C15 Ir1 C16 36.76(16)
N1 Ir1 N2 91.23(13)
O4 Ir1 N2 89.88(12)
O1 Ir1 N2 89.26(12)
C11 Ir1 N2 176.30(15)
C15 Ir1 N2 91.30(15)
C16 Ir1 N2 92.03(16)
C1 O1 Ir1 115.1(2)
C7 O4 Ir1 115.0(2)
C2 N1 C6 123.1(3)
C2 N1 Ir1 118.7(3)
C6 N1 Ir1 118.2(3)
C23 N2 C19 117.6(4)
C23 N2 Ir1 121.1(3)
C19 N2 Ir1 121.1(3)
O2 C1 O1 124.8(4)
O2 C1 C2 120.4(4)
O1 C1 C2 114.8(3)
N1 C2 C3 119.8(3)
N1 C2 C1 112.6(3)
C3 C2 C1 127.6(3)
C2 C3 C4 118.8(4)
C2 C3 H3 121(3)
C4 C3 H3 120(3)
C3 C4 C5 120.0(4)
C3 C4 H4 119(3)
C5 C4 H4 121(3)
C6 C5 C4 118.5(4)
C6 C5 H5 120(3)
C4 C5 H5 122(3)
N1 C6 C5 119.7(3)
N1 C6 C7 112.8(3)
C5 C6 C7 127.5(3)
O3 C7 O4 124.3(4)
O3 C7 C6 120.7(3)
O4 C7 C6 115.0(3)
C12B C11 C12A 112.9(8)
C12A C11 C18A 110.8(5)
C12B C11 C18B 114.9(8)
C12B C11 Ir1 117.2(7)
C12A C11 Ir1 117.8(4)
C18A C11 Ir1 106.0(4)
C18B C11 Ir1 103.8(5)
C12B C11 H11 94(5)
C12A C11 H11 101(5)
C18A C11 H11 112(5)
C18B C11 H11 118(5)
Ir1 C11 H11 109(4)
C16 C15 C14A 134.5(5)
C16 C15 C17B 116.7(6)
C16 C15 Ir1 71.7(2)
C14A C15 Ir1 118.4(4)
C17B C15 Ir1 104.8(5)
C16 C15 H15 111(3)
C14A C15 H15 109(3)
C17B C15 H15 130(3)
Ir1 C15 H15 103(3)
C15 C16 C14B 138.9(7)
C15 C16 C17A 119.9(5)
C15 C16 Ir1 71.5(2)
C14B C16 Ir1 119.7(6)
C17A C16 Ir1 106.6(3)
C15 C16 H16 114(3)
C14B C16 H16 103(3)
C17A C16 H16 125(3)
Ir1 C16 H16 101(3)
C11 C12A C13A 115.1(7)
C11 C12A H12A 108.5
C13A C12A H12A 108.5
C11 C12A H12B 108.5
C13A C12A H12B 108.5
H12A C12A H12B 107.5
C14A C13A C12A 114.9(7)
C14A C13A H13A 108.6
C12A C13A H13A 108.6
C14A C13A H13B 108.6
C12A C13A H13B 108.6
H13A C13A H13B 107.5
C15 C14A C13A 118.8(7)
C15 C14A H14A 107.6
C13A C14A H14A 107.6
C15 C14A H14B 107.6
C13A C14A H14B 107.6
H14A C14A H14B 107.0
C18A C17A C16 113.8(5)
C18A C17A H17A 108.8
C16 C17A H17A 108.8
C18A C17A H17B 108.8
C16 C17A H17B 108.8
H17A C17A H17B 107.7
C17A C18A C11 112.4(6)
C17A C18A H18A 109.1
C11 C18A H18A 109.1
C17A C18A H18B 109.1
C11 C18A H18B 109.1
H18A C18A H18B 107.9
C11 C12B C13B 115.5(10)
C11 C12B H12C 108.4
C13B C12B H12C 108.4
C11 C12B H12D 108.4
C13B C12B H12D 108.4
H12C C12B H12D 107.5
C14B C13B C12B 114.6(10)
C14B C13B H13C 108.6
C12B C13B H13C 108.6
C14B C13B H13D 108.6
C12B C13B H13D 108.6
H13C C13B H13D 107.6
C16 C14B C13B 116.1(10)
C16 C14B H14C 108.3
C13B C14B H14C 108.3
C16 C14B H14D 108.3
C13B C14B H14D 108.3
H14C C14B H14D 107.4
C17B C18B C11 112.3(10)
C17B C18B H18C 109.2
C11 C18B H18C 109.2
C17B C18B H18D 109.2
C11 C18B H18D 109.2
H18C C18B H18D 107.9
C18B C17B C15 113.9(10)
C18B C17B H17C 108.8
C15 C17B H17C 108.8
C18B C17B H17D 108.8
C15 C17B H17D 108.8
H17C C17B H17D 107.7
N2 C19 C20 122.6(4)
N2 C19 H19 117(3)
C20 C19 H19 120(3)
C19 C20 C21 119.4(4)
C19 C20 H20 118(3)
C21 C20 H20 123(3)
C22 C21 C20 118.3(4)
C22 C21 H21 121(3)
C20 C21 H21 121(3)
C21 C22 C23 119.2(4)
C21 C22 H22 120(3)
C23 C22 H22 121(3)
N2 C23 C22 122.7(4)
N2 C23 H23 113(3)
C22 C23 H23 125(3)

loop_
_geom_bond_atom_site_label_1
_geom_bond_atom_site_label_2
_geom_bond_distance
Ir1 N1 1.981(3)
Ir1 O4 2.076(3)
Ir1 O1 2.078(3)
Ir1 C11 2.079(4)
Ir1 C15 2.175(4)
Ir1 C16 2.178(4)
Ir1 N2 2.209(3)
O1 C1 1.305(5)
O2 C1 1.215(5)
O3 C7 1.224(4)
O4 C7 1.305(5)
N1 C2 1.330(5)
N1 C6 1.338(5)
N2 C23 1.344(5)
N2 C19 1.351(5)
C1 C2 1.518(5)
C2 C3 1.381(6)
C3 C4 1.386(6)
C3 H3 0.90(5)
C4 C5 1.397(6)
C4 H4 0.90(5)
C5 C6 1.382(5)
C5 H5 0.95(4)
C6 C7 1.505(5)
C11 C12B 1.387(15)
C11 C12A 1.468(9)
C11 C18A 1.621(10)
C11 C18B 1.641(14)
C11 H11 0.93(7)
C15 C16 1.373(6)
C15 C14A 1.452(8)
C15 C17B 1.670(16)
C15 H15 0.87(5)
C16 C14B 1.413(12)
C16 C17A 1.632(9)
C16 H16 0.97(5)
C12A C13A 1.526(12)
C12A H12A 0.9900
C12A H12B 0.9900
C13A C14A 1.520(11)
C13A H13A 0.9900
C13A H13B 0.9900
C14A H14A 0.9900
C14A H14B 0.9900
C17A C18A 1.536(13)
C17A H17A 0.9900
C17A H17B 0.9900
C18A H18A 0.9900
C18A H18B 0.9900
C12B C13B 1.532(17)
C12B H12C 0.9900
C12B H12D 0.9900
C13B C14B 1.519(17)
C13B H13C 0.9900
C13B H13D 0.9900
C14B H14C 0.9900
C14B H14D 0.9900
C18B C17B 1.52(2)
C18B H18C 0.9900
C18B H18D 0.9900
C17B H17C 0.9900
C17B H17D 0.9900
C19 C20 1.377(6)
C19 H19 0.88(5)
C20 C21 1.389(7)
C20 H20 0.84(5)
C21 C22 1.381(6)
C21 H21 1.02(5)
C22 C23 1.385(6)
C22 H22 0.88(5)
C23 H23 0.85(5)

loop_
_geom_torsion_atom_site_label_1
_geom_torsion_atom_site_label_2
_geom_torsion_atom_site_label_3
_geom_torsion_atom_site_label_4
_geom_torsion
N1 Ir1 O1 C1 -1.1(3)
O4 Ir1 O1 C1 -4.6(5)
C11 Ir1 O1 C1 91.2(3)
C15 Ir1 O1 C1 176.4(3)
C16 Ir1 O1 C1 175.4(3)
N2 Ir1 O1 C1 -92.5(3)
N1 Ir1 O4 C7 2.1(3)
O1 Ir1 O4 C7 5.6(5)
C11 Ir1 O4 C7 -90.0(3)
C15 Ir1 O4 C7 -175.3(3)
C16 Ir1 O4 C7 -174.3(3)
N2 Ir1 O4 C7 93.4(3)
O4 Ir1 N1 C2 178.6(3)
O1 Ir1 N1 C2 -0.1(3)
C11 Ir1 N1 C2 -90.2(3)
C15 Ir1 N1 C2 -173.2(4)
C16 Ir1 N1 C2 -11.0(6)
N2 Ir1 N1 C2 88.9(3)
O4 Ir1 N1 C6 -1.5(3)
O1 Ir1 N1 C6 179.8(3)
C11 Ir1 N1 C6 89.7(3)
C15 Ir1 N1 C6 6.7(6)
C16 Ir1 N1 C6 168.9(4)
N2 Ir1 N1 C6 -91.2(3)
N1 Ir1 N2 C23 88.3(3)
O4 Ir1 N2 C23 9.5(3)
O1 Ir1 N2 C23 167.1(3)
C15 Ir1 N2 C23 -73.4(3)
C16 Ir1 N2 C23 -110.2(3)
N1 Ir1 N2 C19 -96.5(3)
O4 Ir1 N2 C19 -175.3(3)
O1 Ir1 N2 C19 -17.7(3)
C15 Ir1 N2 C19 101.8(3)
C16 Ir1 N2 C19 65.0(3)
Ir1 O1 C1 O2 -177.3(3)
Ir1 O1 C1 C2 1.9(4)
C6 N1 C2 C3 0.9(6)
Ir1 N1 C2 C3 -179.2(3)
C6 N1 C2 C1 -178.8(3)
Ir1 N1 C2 C1 1.0(4)
O2 C1 C2 N1 177.3(4)
O1 C1 C2 N1 -2.0(5)
O2 C1 C2 C3 -2.4(6)
O1 C1 C2 C3 178.3(4)
N1 C2 C3 C4 -1.0(6)
C1 C2 C3 C4 178.7(4)
C2 C3 C4 C5 0.9(6)
C3 C4 C5 C6 -0.7(6)
C2 N1 C6 C5 -0.7(6)
Ir1 N1 C6 C5 179.4(3)
C2 N1 C6 C7 -179.3(3)
Ir1 N1 C6 C7 0.8(4)
C4 C5 C6 N1 0.6(6)
C4 C5 C6 C7 179.0(4)
Ir1 O4 C7 O3 177.5(3)
Ir1 O4 C7 C6 -2.3(4)
N1 C6 C7 O3 -178.8(3)
C5 C6 C7 O3 2.8(6)
N1 C6 C7 O4 1.1(5)
C5 C6 C7 O4 -177.4(4)
N1 Ir1 C11 C12B 109.5(7)
O4 Ir1 C11 C12B -171.6(7)
O1 Ir1 C11 C12B 30.6(7)
C15 Ir1 C11 C12B -88.9(7)
C16 Ir1 C11 C12B -52.0(7)
N1 Ir1 C11 C12A -110.6(5)
O4 Ir1 C11 C12A -31.6(5)
O1 Ir1 C11 C12A 170.6(5)
C15 Ir1 C11 C12A 51.1(5)
C16 Ir1 C11 C12A 88.0(5)
N1 Ir1 C11 C18A 124.7(4)
O4 Ir1 C11 C18A -156.4(4)
O1 Ir1 C11 C18A 45.9(4)
C15 Ir1 C11 C18A -73.6(4)
C16 Ir1 C11 C18A -36.7(4)
N1 Ir1 C11 C18B -122.6(5)
O4 Ir1 C11 C18B -43.7(5)
O1 Ir1 C11 C18B 158.6(5)
C15 Ir1 C11 C18B 39.0(5)
C16 Ir1 C11 C18B 75.9(5)
N1 Ir1 C15 C16 170.6(4)
O4 Ir1 C15 C16 178.6(3)
O1 Ir1 C15 C16 -1.8(3)
C11 Ir1 C15 C16 86.4(3)
N2 Ir1 C15 C16 -91.6(3)
N1 Ir1 C15 C14A 39.2(8)
O4 Ir1 C15 C14A 47.3(5)
O1 Ir1 C15 C14A -133.1(5)
C11 Ir1 C15 C14A -44.9(5)
C16 Ir1 C15 C14A -131.3(6)
N2 Ir1 C15 C14A 137.0(5)
N1 Ir1 C15 C17B 56.8(8)
O4 Ir1 C15 C17B 64.9(6)
O1 Ir1 C15 C17B -115.5(6)
C11 Ir1 C15 C17B -27.3(6)
C16 Ir1 C15 C17B -113.8(6)
N2 Ir1 C15 C17B 154.6(6)
C14A C15 C16 C14B -2.2(13)
C17B C15 C16 C14B -16.6(12)
Ir1 C15 C16 C14B -114.4(9)
C14A C15 C16 C17A 13.2(8)
C17B C15 C16 C17A -1.2(8)
Ir1 C15 C16 C17A -99.0(4)
C14A C15 C16 Ir1 112.2(6)
C17B C15 C16 Ir1 97.8(6)
N1 Ir1 C16 C15 -170.7(4)
O4 Ir1 C16 C15 -1.6(3)
O1 Ir1 C16 C15 178.5(3)
C11 Ir1 C16 C15 -90.2(3)
N2 Ir1 C16 C15 89.5(3)
N1 Ir1 C16 C14B -34.3(9)
O4 Ir1 C16 C14B 134.9(7)
O1 Ir1 C16 C14B -45.1(7)
C11 Ir1 C16 C14B 46.3(7)
C15 Ir1 C16 C14B 136.4(8)
N2 Ir1 C16 C14B -134.1(7)
N1 Ir1 C16 C17A -54.1(7)
O4 Ir1 C16 C17A 115.1(4)
O1 Ir1 C16 C17A -64.9(4)
C11 Ir1 C16 C17A 26.5(4)
C15 Ir1 C16 C17A 116.7(5)
N2 Ir1 C16 C17A -153.9(4)
C12B C11 C12A C13A 75.5(10)
C18A C11 C12A C13A 56.2(8)
C18B C11 C12A C13A -24.9(19)
Ir1 C11 C12A C13A -66.1(7)
C11 C12A C13A C14A 57.8(9)
C16 C15 C14A C13A -38.5(10)
C17B C15 C14A C13A -0.5(14)
Ir1 C15 C14A C13A 53.3(8)
C12A C13A C14A C15 -52.7(9)
C15 C16 C17A C18A 68.4(7)
C14B C16 C17A C18A -138.9(18)
Ir1 C16 C17A C18A -9.5(7)
C16 C17A C18A C11 -19.9(9)
C12B C11 C18A C17A 172(3)
C12A C11 C18A C17A -88.0(8)
C18B C11 C18A C17A -69.4(8)
Ir1 C11 C18A C17A 41.0(7)
C12A C11 C12B C13B -73.4(12)
C18A C11 C12B C13B 13.6(18)
C18B C11 C12B C13B -53.9(13)
Ir1 C11 C12B C13B 68.5(12)
C11 C12B C13B C14B -60.8(15)
C15 C16 C14B C13B 41.4(14)
C17A C16 C14B C13B 4.1(10)
Ir1 C16 C14B C13B -54.3(11)
C12B C13B C14B C16 53.1(14)
C12B C11 C18B C17B 84.8(12)
C12A C11 C18B C17B 172(3)
C18A C11 C18B C17B 67.4(11)
Ir1 C11 C18B C17B -44.5(10)
C11 C18B C17B C15 23.4(14)
C16 C15 C17B C18B -68.6(11)
C14A C15 C17B C18B 141(2)
Ir1 C15 C17B C18B 8.0(11)
C23 N2 C19 C20 -0.5(6)
Ir1 N2 C19 C20 -175.8(3)
N2 C19 C20 C21 1.1(7)
C19 C20 C21 C22 -1.8(7)
C20 C21 C22 C23 1.9(7)
C19 N2 C23 C22 0.6(6)
Ir1 N2 C23 C22 176.0(3)
C21 C22 C23 N2 -1.4(7)
